data_7125597
loop_
_publ_author_name
'Chandrasekhar, Vadapalli'
'Rahaman, S. M. Wahidur'
'Hajra, Tanima'
'Das, Dipak'
'Ghatak, Tapas'
'Rafiq, Shahnawaz'
'Sen, Pratik'
'Bera, Jitendra K.'

_publ_section_title
;
 A trinuclear bright red luminophore containing cyclometallated Ir(III)
 motifs.
;
_journal_issue 38
_journal_name_full 'Chemical communications (Cambridge, England)'
_journal_page_first 10836
_journal_page_last 10838
_journal_paper_doi 10.1039/c1cc12830b
_journal_volume 47
_journal_year 2011
_chemical_formula_moiety 'C90 H70 Ir3 N16, 2(C2 H4 Cl2), 3(C F3 O3 S)'
_chemical_formula_sum 'C97 H78 Cl4 F9 Ir3 N16 O9 S3'
_chemical_formula_weight 2597.33
_space_group_IT_number 2
_space_group_name_Hall '-P 1'
_space_group_name_H-M_alt 'P -1'
_symmetry_cell_setting triclinic
_symmetry_space_group_name_H-M 'P -1'
_atom_sites_solution_hydrogens geom
_atom_sites_solution_primary direct
_atom_sites_solution_secondary difmap
_audit_creation_method SHELXL-97
_cell_angle_alpha 88.665(2)
_cell_angle_beta 86.297(2)
_cell_angle_gamma 85.269(2)
_cell_formula_units_Z 2
_cell_length_a 13.6930(18)
_cell_length_b 16.735(2)
_cell_length_c 26.001(3)
_cell_measurement_reflns_used 6011
_cell_measurement_temperature 100(2)
_cell_measurement_theta_max 23.21
_cell_measurement_theta_min 2.24
_cell_volume 5924.5(13)
_computing_cell_refinement 'Bruker SAINT'
_computing_data_collection 'Bruker APEX'
_computing_data_reduction 'Bruker SAINT'
_computing_molecular_graphics ORTEP
_computing_publication_material ciftab
_computing_structure_refinement 'SHELXL-97 (Sheldrick, 1997)'
_computing_structure_solution 'SHELXS-97 (Sheldrick, 1990)'
_diffrn_ambient_temperature 100(2)
_diffrn_measured_fraction_theta_full 0.990
_diffrn_measured_fraction_theta_max 0.990
_diffrn_measurement_device_type 'Bruker SMART APEX'
_diffrn_measurement_method 'omega scans'
_diffrn_radiation_monochromator graphite
_diffrn_radiation_source 'fine-focus sealed tube'
_diffrn_radiation_type MoK\a
_diffrn_radiation_wavelength 0.71073
_diffrn_reflns_av_R_equivalents 0.0679
_diffrn_reflns_av_sigmaI/netI 0.1146
_diffrn_reflns_limit_h_max 16
_diffrn_reflns_limit_h_min -16
_diffrn_reflns_limit_k_max 19
_diffrn_reflns_limit_k_min -19
_diffrn_reflns_limit_l_max 30
_diffrn_reflns_limit_l_min -30
_diffrn_reflns_number 41017
_diffrn_reflns_theta_full 24.71
_diffrn_reflns_theta_max 24.71
_diffrn_reflns_theta_min 1.97
_exptl_absorpt_coefficient_mu 3.573
_exptl_absorpt_correction_T_max 0.4937
_exptl_absorpt_correction_T_min 0.3515
_exptl_absorpt_correction_type empirical
_exptl_absorpt_process_details SADABS
_exptl_crystal_colour red
_exptl_crystal_density_diffrn 1.456
_exptl_crystal_density_method 'not measured'
_exptl_crystal_description block
_exptl_crystal_F_000 2544
_exptl_crystal_size_max 0.37
_exptl_crystal_size_mid 0.27
_exptl_crystal_size_min 0.23
_refine_diff_density_max 3.466
_refine_diff_density_min -1.513
_refine_diff_density_rms 0.229
_refine_ls_extinction_method none
_refine_ls_goodness_of_fit_ref 1.052
_refine_ls_hydrogen_treatment constr
_refine_ls_matrix_type full
_refine_ls_number_parameters 1094
_refine_ls_number_reflns 20009
_refine_ls_number_restraints 48
_refine_ls_restrained_S_all 1.052
_refine_ls_R_factor_all 0.1061
_refine_ls_R_factor_gt 0.0780
_refine_ls_shift/su_max 0.001
_refine_ls_shift/su_mean 0.000
_refine_ls_structure_factor_coef Fsqd
_refine_ls_weighting_details 'calc w=1/[\s^2^(Fo^2^)+(0.1229P)^2^+0.0000P] where P=(Fo^2^+2Fc^2^)/3'
_refine_ls_weighting_scheme calc
_refine_ls_wR_factor_gt 0.2076
_refine_ls_wR_factor_ref 0.2224
_reflns_number_gt 13483
_reflns_number_total 20009
_reflns_threshold_expression >2sigma(I)
_cod_data_source_file c1cc12830b.txt
_cod_data_source_block compound1
_cod_depositor_comments
;
The following automatic conversions were performed:

data item '_symmetry_cell_setting' value 'Triclinic' was changed to
'triclinic' in accordance with the
/home/saulius/struct/COD-crude-data/automatic-downloads/DataCite-retrospective/RSC/depositions/lib/dictionaries/cif_core.dic
dictionary named 'cif_core.dic' version 2.4.2 last updated on
2011-04-26.

Automatic conversion script
Id: cif_fix_values 6909 2019-04-08 15:41:33Z antanas 
;
_cod_original_cell_volume 5924.4(13)
_cod_original_sg_symbol_H-M P-1
_cod_database_code 7125597

loop_
_symmetry_equiv_pos_as_xyz
'x, y, z'
'-x, -y, -z'

loop_
_atom_site_label
_atom_site_type_symbol
_atom_site_fract_x
_atom_site_fract_y
_atom_site_fract_z
_atom_site_U_iso_or_equiv
_atom_site_adp_type
_atom_site_occupancy
_atom_site_symmetry_multiplicity
_atom_site_calc_flag
_atom_site_refinement_flags
Ir1 Ir 0.02678(3) 0.73676(3) 0.049186(19) 0.02474(15) Uani 1 1 d .
Ir2 Ir 0.34441(3) 0.91789(3) 0.154399(19) 0.02566(15) Uani 1 1 d .
Ir3 Ir 0.32622(4) 1.09884(3) 0.36382(2) 0.03694(17) Uani 1 1 d .
N2 N 0.1628(7) 0.6749(6) 0.0393(4) 0.023(2) Uani 1 1 d .
C12 C -0.0351(10) 0.6680(8) -0.0010(5) 0.038(3) Uani 1 1 d .
N9 N 0.2805(7) 1.0298(6) 0.1414(4) 0.028(2) Uani 1 1 d .
N3 N -0.1326(8) 0.6114(6) 0.1004(4) 0.034(3) Uani 1 1 d .
C56 C 0.1837(8) 1.0500(7) 0.1362(5) 0.031(3) Uani 1 1 d .
H56 H 0.1407 1.0083 0.1362 0.037 Uiso 1 1 calc R
N1 N -0.1094(7) 0.7959(6) 0.0489(4) 0.029(2) Uani 1 1 d .
N16 N 0.3007(9) 1.1848(7) 0.3070(5) 0.046(3) Uani 1 1 d .
C80 C 0.4652(9) 1.1171(8) 0.3390(5) 0.036(3) Uani 1 1 d .
N15 N 0.3557(10) 1.0231(8) 0.4269(5) 0.058(4) Uiso 1 1 d .
C54 C 0.2046(9) 1.1860(8) 0.1304(5) 0.039(3) Uani 1 1 d .
H54 H 0.1795 1.2398 0.1244 0.046 Uiso 1 1 calc R
N4 N -0.0150(7) 0.6891(6) 0.1282(4) 0.030(2) Uani 1 1 d .
C35 C 0.3898(8) 0.8948(7) 0.0804(5) 0.029(3) Uani 1 1 d .
C40 C 0.4416(9) 0.8185(8) 0.0745(5) 0.035(3) Uani 1 1 d .
C36 C 0.3792(9) 0.9429(9) 0.0372(5) 0.036(3) Uani 1 1 d .
H35 H 0.3459 0.9947 0.0410 0.043 Uiso 1 1 calc R
C13 C 0.0086(10) 0.6015(7) -0.0277(6) 0.039(3) Uani 1 1 d .
H12 H 0.0748 0.5832 -0.0224 0.047 Uiso 1 1 calc R
C14 C -0.0420(9) 0.5628(8) -0.0610(5) 0.034(3) Uani 1 1 d .
H13 H -0.0121 0.5156 -0.0770 0.041 Uiso 1 1 calc R
C37 C 0.4143(10) 0.9194(9) -0.0105(6) 0.046(4) Uani 1 1 d .
H36 H 0.4047 0.9545 -0.0393 0.056 Uiso 1 1 calc R
C26 C -0.1846(11) 0.5623(8) 0.2012(6) 0.044(4) Uani 1 1 d .
C4 C 0.3179(9) 0.6679(8) -0.0084(5) 0.037(3) Uani 1 1 d .
H4 H 0.3613 0.6875 -0.0349 0.045 Uiso 1 1 calc R
C53 C 0.3044(10) 1.1685(8) 0.1387(5) 0.040(3) Uiso 1 1 d .
H53 H 0.3455 1.2106 0.1426 0.048 Uiso 1 1 calc R
C52 C 0.3410(9) 1.0922(8) 0.1411(5) 0.036(3) Uani 1 1 d .
C55 C 0.1452(10) 1.1268(8) 0.1311(5) 0.037(3) Uani 1 1 d .
H55 H 0.0767 1.1383 0.1280 0.044 Uiso 1 1 calc R
C22 C -0.1416(9) 0.8590(7) 0.0776(5) 0.028(3) Uani 1 1 d .
H22 H -0.0986 0.8784 0.1009 0.033 Uiso 1 1 calc R
C1 C 0.1948(9) 0.6132(8) 0.0682(5) 0.034(3) Uani 1 1 d .
H1 H 0.1524 0.5951 0.0956 0.041 Uiso 1 1 calc R
C20 C -0.2957(9) 0.8688(9) 0.0426(6) 0.045(4) Uani 1 1 d .
H20 H -0.3593 0.8950 0.0397 0.054 Uiso 1 1 calc R
C60 C 0.0656(10) 0.9672(9) 0.3485(5) 0.042(4) Uani 1 1 d .
H60 H 0.0541 0.9266 0.3252 0.050 Uiso 1 1 calc R
C17 C -0.1313(8) 0.6995(8) -0.0123(5) 0.027(3) Uani 1 1 d .
C16 C -0.1797(9) 0.6557(8) -0.0483(6) 0.039(4) Uani 1 1 d .
H15 H -0.2452 0.6734 -0.0554 0.047 Uiso 1 1 calc R
C28 C -0.1072(8) 0.6182(7) 0.1948(5) 0.025(3) Uiso 1 1 d .
C61 C -0.0031(10) 0.9904(11) 0.3883(6) 0.054(4) Uani 1 1 d .
H61 H -0.0625 0.9648 0.3928 0.064 Uiso 1 1 calc R
C32 C 0.0288(9) 0.7192(7) 0.1664(5) 0.030(3) Uani 1 1 d .
C63 C 0.1040(10) 1.0887(10) 0.4147(5) 0.049(4) Uani 1 1 d .
C74 C 0.3588(10) 1.1462(9) 0.4656(6) 0.045(4) Uani 1 1 d .
C25 C -0.2278(12) 0.5387(9) 0.1596(6) 0.053(4) Uani 1 1 d .
H25 H -0.2795 0.5041 0.1645 0.064 Uiso 1 1 calc R
C87 C 0.3678(11) 1.2762(9) 0.2478(7) 0.053(4) Uani 1 1 d .
H86 H 0.4231 1.2998 0.2318 0.063 Uiso 1 1 calc R
C64 C -0.0527(11) 1.0775(13) 0.4638(6) 0.064(5) Uani 1 1 d .
C19 C -0.2654(10) 0.8021(7) 0.0139(5) 0.034(3) Uani 1 1 d .
H19 H -0.3092 0.7813 -0.0083 0.040 Uiso 1 1 calc R
C21 C -0.2325(9) 0.8963(9) 0.0751(5) 0.039(3) Uani 1 1 d .
H21 H -0.2523 0.9415 0.0959 0.047 Uiso 1 1 calc R
C79 C 0.3687(9) 0.9411(8) 0.4215(6) 0.037(3) Uani 1 1 d .
H70 H 0.3666 0.9166 0.3890 0.045 Uiso 1 1 calc R
C30 C -0.0560(10) 0.6480(9) 0.2299(6) 0.047(4) Uani 1 1 d .
H30 H -0.0668 0.6308 0.2648 0.056 Uiso 1 1 calc R
C82 C 0.6421(11) 1.0939(10) 0.3355(6) 0.052(4) Uani 1 1 d .
H81 H 0.7001 1.0641 0.3454 0.063 Uiso 1 1 calc R
N13 N 0.1743(7) 1.0635(7) 0.3760(4) 0.037(3) Uani 1 1 d .
C83 C 0.6487(10) 1.1568(10) 0.3002(5) 0.047(4) Uani 1 1 d .
H82 H 0.7115 1.1718 0.2877 0.056 Uiso 1 1 calc R
C39 C 0.4788(9) 0.7922(10) 0.0259(6) 0.045(4) Uani 1 1 d .
H38 H 0.5131 0.7407 0.0220 0.054 Uiso 1 1 calc R
C5 C 0.2234(9) 0.7044(8) 0.0008(5) 0.033(3) Uani 1 1 d .
C38 C 0.4642(10) 0.8441(9) -0.0174(6) 0.047(4) Uani 1 1 d .
H37 H 0.4884 0.8276 -0.0509 0.056 Uiso 1 1 calc R
N14 N 0.1291(9) 1.1462(8) 0.4446(5) 0.048(3) Uani 1 1 d .
C77 C 0.3923(9) 0.9313(9) 0.5106(5) 0.035(3) Uani 1 1 d .
H72 H 0.4029 0.8984 0.5403 0.042 Uiso 1 1 calc R
C76 C 0.3852(9) 1.0122(9) 0.5154(5) 0.041(4) Uani 1 1 d .
H73 H 0.3922 1.0362 0.5475 0.049 Uiso 1 1 calc R
C78 C 0.3848(10) 0.8967(9) 0.4657(6) 0.049(4) Uani 1 1 d .
H71 H 0.3908 0.8398 0.4641 0.059 Uiso 1 1 calc R
C86 C 0.3816(11) 1.2157(9) 0.2851(6) 0.044(4) Uani 1 1 d .
C2 C 0.2868(9) 0.5741(8) 0.0603(6) 0.036(3) Uani 1 1 d .
H2 H 0.3074 0.5289 0.0808 0.043 Uiso 1 1 calc R
C3 C 0.3468(10) 0.6028(9) 0.0219(6) 0.047(4) Uani 1 1 d .
H3 H 0.4108 0.5772 0.0158 0.057 Uiso 1 1 calc R
C75 C 0.3668(10) 1.0602(10) 0.4699(6) 0.048(4) Uani 1 1 d .
C68 C 0.0933(13) 1.2430(13) 0.5124(8) 0.087(7) Uani 1 1 d .
H68A H 0.1605 1.2315 0.5230 0.130 Uiso 1 1 calc R
H68B H 0.0481 1.2498 0.5430 0.130 Uiso 1 1 calc R
H68C H 0.0895 1.2924 0.4913 0.130 Uiso 1 1 calc R
C81 C 0.5514(9) 1.0741(9) 0.3564(5) 0.038(3) Uani 1 1 d .
H80 H 0.5469 1.0327 0.3818 0.046 Uiso 1 1 calc R
C90 C 0.2116(11) 1.2128(9) 0.2962(6) 0.052(4) Uani 1 1 d .
H89 H 0.1566 1.1914 0.3141 0.062 Uiso 1 1 calc R
C15 C -0.1369(10) 0.5906(7) -0.0725(5) 0.033(3) Uani 1 1 d .
H14 H -0.1708 0.5640 -0.0970 0.040 Uiso 1 1 calc R
C85 C 0.4742(12) 1.1779(8) 0.3030(6) 0.047(4) Uani 1 1 d .
C73 C 0.3719(10) 1.1956(11) 0.5080(6) 0.052(4) Uani 1 1 d .
H76 H 0.3875 1.1726 0.5405 0.062 Uiso 1 1 calc R
C67 C 0.0642(13) 1.1713(10) 0.4799(8) 0.067(5) Uani 1 1 d .
C88 C 0.2770(13) 1.3015(9) 0.2345(7) 0.055(4) Uani 1 1 d .
H87 H 0.2681 1.3401 0.2074 0.066 Uiso 1 1 calc R
C66 C -0.0270(12) 1.1389(11) 0.4921(7) 0.064(5) Uani 1 1 d .
H66 H -0.0696 1.1597 0.5197 0.077 Uiso 1 1 calc R
C31 C 0.0110(9) 0.7018(8) 0.2189(5) 0.034(3) Uani 1 1 d .
H31 H 0.0437 0.7261 0.2449 0.041 Uiso 1 1 calc R
C65 C -0.1484(11) 1.0460(11) 0.4749(8) 0.070(5) Uani 1 1 d .
H65A H -0.1785 1.0684 0.5072 0.105 Uiso 1 1 calc R
H65B H -0.1399 0.9874 0.4783 0.105 Uiso 1 1 calc R
H65C H -0.1909 1.0611 0.4468 0.105 Uiso 1 1 calc R
C59 C 0.1499(9) 1.0052(10) 0.3445(5) 0.042(4) Uani 1 1 d .
C72 C 0.3615(11) 1.2766(11) 0.5007(7) 0.063(5) Uani 1 1 d .
H77 H 0.3710 1.3106 0.5284 0.075 Uiso 1 1 calc R
C62 C 0.0152(9) 1.0525(10) 0.4223(7) 0.053(4) Uani 1 1 d .
C24 C -0.1996(9) 0.5631(8) 0.1098(5) 0.036(3) Uani 1 1 d .
C84 C 0.5667(12) 1.1974(11) 0.2832(7) 0.063(5) Uani 1 1 d .
H83 H 0.5722 1.2390 0.2579 0.076 Uiso 1 1 calc R
O9 O 0.0013(6) 0.8897(5) 0.2478(3) 0.040(2) Uiso 1 1 d D
S3 S -0.0571(2) 0.9324(2) 0.20981(13) 0.0340(8) Uiso 1 1 d D
F9 F 0.0031(6) 1.0638(5) 0.2425(3) 0.051(2) Uiso 1 1 d D
F8 F -0.1284(6) 1.0289(5) 0.2832(3) 0.053(2) Uiso 1 1 d D
O8 O -0.1543(6) 0.9052(6) 0.2068(4) 0.047(2) Uiso 1 1 d D
O7 O -0.0065(6) 0.9474(5) 0.1603(3) 0.033(2) Uiso 1 1 d D
F7 F -0.1348(6) 1.0801(6) 0.2066(3) 0.066(3) Uiso 1 1 d D
C3A C -0.0798(8) 1.0295(8) 0.2375(4) 0.038(3) Uiso 1 1 d D
N6 N 0.0992(7) 0.7729(5) 0.1512(4) 0.023(2) Uani 1 1 d .
N10 N 0.3032(7) 0.9438(6) 0.2348(4) 0.026(2) Uani 1 1 d .
N12 N 0.2199(8) 0.9861(7) 0.3049(4) 0.035(3) Uani 1 1 d .
C46 C 0.4625(10) 0.9786(9) 0.1595(5) 0.038(3) Uani 1 1 d .
N5 N 0.0996(7) 0.8037(6) 0.1016(4) 0.026(2) Uani 1 1 d .
N8 N 0.4193(8) 0.8085(6) 0.1652(5) 0.037(3) Uani 1 1 d .
N7 N 0.2143(7) 0.8561(6) 0.1454(4) 0.028(2) Uani 1 1 d .
N11 N 0.3112(7) 1.0109(6) 0.3064(4) 0.029(2) Uani 1 1 d .
C57 C 0.3568(9) 0.9828(7) 0.2658(5) 0.027(3) Uani 1 1 d .
H57 H 0.4245 0.9891 0.2579 0.033 Uiso 1 1 calc R
C6 C 0.1811(9) 0.7744(8) -0.0264(5) 0.035(3) Uani 1 1 d .
C51 C 0.4419(8) 1.0647(8) 0.1520(5) 0.030(3) Uani 1 1 d .
C34 C 0.1694(8) 0.8519(7) 0.0993(4) 0.021(2) Uiso 1 1 d .
H34 H 0.1879 0.8813 0.0690 0.026 Uiso 1 1 calc R
C11 C 0.0819(9) 0.7971(7) -0.0102(5) 0.028(3) Uani 1 1 d .
C8 C 0.1880(9) 0.8804(8) -0.0882(6) 0.038(3) Uani 1 1 d .
H8 H 0.2226 0.9072 -0.1154 0.045 Uiso 1 1 calc R
C58 C 0.2164(8) 0.9483(8) 0.2607(5) 0.036(3) Uani 1 1 d .
H58 H 0.1593 0.9274 0.2492 0.043 Uiso 1 1 calc R
C33 C 0.1689(7) 0.8051(7) 0.1760(5) 0.028(3) Uani 1 1 d .
H33 H 0.1834 0.7929 0.2107 0.034 Uiso 1 1 calc R
C50 C 0.5130(8) 1.1180(8) 0.1598(5) 0.033(3) Uani 1 1 d .
H50 H 0.4983 1.1742 0.1556 0.039 Uiso 1 1 calc R
C10 C 0.0370(9) 0.8657(8) -0.0371(5) 0.034(3) Uani 1 1 d .
H10 H -0.0307 0.8813 -0.0298 0.040 Uiso 1 1 calc R
C48 C 0.6265(9) 1.0035(10) 0.1807(5) 0.043(4) Uani 1 1 d .
H48 H 0.6888 0.9822 0.1911 0.051 Uiso 1 1 calc R
C7 C 0.2319(10) 0.8156(8) -0.0642(5) 0.037(3) Uani 1 1 d .
H7 H 0.2984 0.7986 -0.0736 0.045 Uiso 1 1 calc R
C18 C -0.1732(8) 0.7659(8) 0.0171(5) 0.035(3) Uani 1 1 d .
C49 C 0.6044(9) 1.0880(9) 0.1737(6) 0.044(4) Uani 1 1 d .
H49 H 0.6533 1.1237 0.1787 0.052 Uiso 1 1 calc R
C69 C 0.3302(10) 1.1840(11) 0.4173(6) 0.053(4) Uani 1 1 d .
C47 C 0.5545(9) 0.9546(8) 0.1719(5) 0.038(3) Uani 1 1 d .
H47 H 0.5708 0.8985 0.1748 0.045 Uiso 1 1 calc R
C29 C -0.0882(9) 0.6390(8) 0.1407(5) 0.034(3) Uani 1 1 d .
C9 C 0.0892(11) 0.9082(8) -0.0724(6) 0.043(4) Uani 1 1 d .
H9 H 0.0603 0.9566 -0.0867 0.052 Uiso 1 1 calc R
C41 C 0.4565(10) 0.7735(8) 0.1228(6) 0.046(4) Uani 1 1 d .
C23 C -0.2504(12) 0.5339(9) 0.0658(6) 0.056(4) Uani 1 1 d .
H23A H -0.2102 0.5411 0.0337 0.084 Uiso 1 1 calc R
H23B H -0.3142 0.5645 0.0635 0.084 Uiso 1 1 calc R
H23C H -0.2603 0.4769 0.0712 0.084 Uiso 1 1 calc R
C45 C 0.4306(10) 0.7736(10) 0.2098(7) 0.054(4) Uani 1 1 d .
H44 H 0.3976 0.8001 0.2387 0.065 Uiso 1 1 calc R
C70 C 0.3212(14) 1.2681(8) 0.4088(6) 0.067(6) Uani 1 1 d .
H79 H 0.3062 1.2929 0.3767 0.080 Uiso 1 1 calc R
C27 C -0.2134(14) 0.5385(10) 0.2574(6) 0.065(5) Uani 1 1 d .
H27A H -0.2781 0.5172 0.2592 0.097 Uiso 1 1 calc R
H27B H -0.2157 0.5858 0.2792 0.097 Uiso 1 1 calc R
H27C H -0.1647 0.4974 0.2696 0.097 Uiso 1 1 calc R
C42 C 0.5024(19) 0.6959(11) 0.1263(7) 0.105(9) Uani 1 1 d .
H41 H 0.5201 0.6674 0.0955 0.125 Uiso 1 1 calc R
C71 C 0.3367(14) 1.3105(11) 0.4525(8) 0.069(5) Uani 1 1 d .
H78 H 0.3300 1.3674 0.4498 0.083 Uiso 1 1 calc R
C89 C 0.1967(13) 1.2707(10) 0.2605(8) 0.067(5) Uani 1 1 d .
H88 H 0.1319 1.2904 0.2531 0.080 Uiso 1 1 calc R
C44 C 0.4861(15) 0.7012(12) 0.2204(9) 0.090(7) Uani 1 1 d .
H43 H 0.4992 0.6806 0.2538 0.108 Uiso 1 1 calc R
S2 S 0.2440(3) 0.7528(3) 0.32982(18) 0.0604(11) Uiso 1 1 d D
O5 O 0.1803(8) 0.7737(6) 0.2898(4) 0.059(3) Uiso 1 1 d D
O4 O 0.3061(9) 0.6805(7) 0.3207(5) 0.089(4) Uiso 1 1 d D
C43 C 0.5217(15) 0.6614(15) 0.1701(9) 0.104(8) Uani 1 1 d .
H42 H 0.5585 0.6107 0.1706 0.125 Uiso 1 1 calc R
F5 F 0.0894(19) 0.7843(14) 0.3856(10) 0.245(11) Uiso 1 1 d D
O6 O 0.2982(13) 0.8187(9) 0.3426(8) 0.159(8) Uiso 1 1 d D
C2A C 0.1551(15) 0.7277(13) 0.3823(8) 0.199(17) Uiso 1 1 d D
F6 F 0.208(2) 0.7220(15) 0.4195(12) 0.275(13) Uiso 1 1 d D
F4 F 0.1199(17) 0.6645(14) 0.3726(10) 0.227(10) Uiso 1 1 d D
Cl3S Cl 0.2332(4) 1.1157(3) 0.6217(2) 0.0808(14) Uiso 1 1 d D
Cl4S Cl 0.4435(4) 1.1449(3) 0.6766(2) 0.0810(14) Uiso 1 1 d D
Cl1S Cl 0.0041(4) 0.6074(3) -0.1951(2) 0.0895(16) Uiso 1 1 d D
C4S C 0.3228(11) 1.1263(12) 0.7111(7) 0.080(6) Uiso 1 1 d D
H4S1 H 0.3151 1.0680 0.7129 0.095 Uiso 1 1 calc R
H4S2 H 0.3210 1.1461 0.7468 0.095 Uiso 1 1 calc R
C3S C 0.2402(14) 1.1688(12) 0.6830(7) 0.086(6) Uiso 1 1 d D
H3S1 H 0.2531 1.2255 0.6759 0.103 Uiso 1 1 calc R
H3S2 H 0.1775 1.1676 0.7041 0.103 Uiso 1 1 calc R
Cl2S Cl 0.2210(5) 0.6874(4) -0.2164(3) 0.1083(19) Uiso 1 1 d D
C1S C 0.0348(19) 0.7001(16) -0.1709(12) 0.149(11) Uiso 1 1 d D
H1S1 H 0.0254 0.7432 -0.1973 0.179 Uiso 1 1 calc R
H1S2 H -0.0081 0.7147 -0.1399 0.179 Uiso 1 1 calc R
C2S C 0.1427(17) 0.6902(19) -0.1573(10) 0.145(11) Uiso 1 1 d D
H2S1 H 0.1552 0.6399 -0.1371 0.174 Uiso 1 1 calc R
H2S2 H 0.1574 0.7356 -0.1361 0.174 Uiso 1 1 calc R
S1 S 0.4447(3) 0.3795(3) 0.10487(17) 0.0578(11) Uiso 1 1 d D
O2 O 0.3540(7) 0.3992(7) 0.1327(4) 0.073(3) Uiso 1 1 d D
F1 F 0.5304(12) 0.4232(10) 0.1879(6) 0.155(6) Uiso 1 1 d D
O3 O 0.4530(15) 0.4127(11) 0.0553(6) 0.175(9) Uiso 1 1 d D
O1 O 0.4748(12) 0.2971(7) 0.1087(6) 0.124(6) Uiso 1 1 d D
F2 F 0.511(2) 0.4939(16) 0.1179(10) 0.328(17) Uiso 1 1 d D
C1A C 0.5363(12) 0.4217(13) 0.1370(7) 0.194(16) Uiso 1 1 d D
F3 F 0.6273(9) 0.3962(7) 0.1205(5) 0.101(4) Uiso 1 1 d D

loop_
_atom_site_aniso_label
_atom_site_aniso_U_11
_atom_site_aniso_U_22
_atom_site_aniso_U_33
_atom_site_aniso_U_23
_atom_site_aniso_U_13
_atom_site_aniso_U_12
Ir1 0.0182(3) 0.0245(3) 0.0323(3) 0.0017(2) -0.0032(2) -0.00610(19)
Ir2 0.0166(2) 0.0313(3) 0.0301(3) 0.0012(2) -0.00506(19) -0.00580(19)
Ir3 0.0276(3) 0.0496(4) 0.0350(3) -0.0067(3) -0.0022(2) -0.0093(2)
N2 0.028(5) 0.022(5) 0.020(5) -0.001(4) 0.000(4) -0.005(4)
C12 0.047(8) 0.030(7) 0.041(8) 0.013(6) -0.014(7) -0.023(6)
N9 0.021(5) 0.020(5) 0.043(7) 0.003(5) -0.004(5) -0.009(4)
N3 0.038(6) 0.029(6) 0.036(7) 0.005(5) -0.014(5) -0.009(5)
C56 0.020(6) 0.028(7) 0.050(9) 0.002(6) -0.012(6) -0.018(5)
N1 0.032(6) 0.030(6) 0.025(6) 0.005(5) -0.002(5) -0.003(5)
N16 0.047(8) 0.049(7) 0.042(8) -0.008(6) -0.013(6) 0.001(6)
C80 0.029(7) 0.037(8) 0.044(9) -0.002(7) -0.006(6) -0.016(6)
C54 0.030(7) 0.040(8) 0.048(9) 0.011(7) -0.012(6) -0.011(6)
N4 0.033(6) 0.024(6) 0.033(6) -0.006(5) 0.002(5) 0.004(5)
C35 0.021(6) 0.031(7) 0.038(8) -0.018(6) 0.010(5) -0.021(5)
C40 0.026(7) 0.035(8) 0.044(9) 0.001(7) -0.003(6) -0.008(6)
C36 0.019(6) 0.053(9) 0.034(8) 0.011(7) -0.007(6) 0.002(6)
C13 0.030(7) 0.018(6) 0.066(10) 0.005(7) 0.013(7) 0.002(5)
C14 0.028(7) 0.034(7) 0.041(8) -0.015(6) -0.002(6) -0.007(6)
C37 0.046(9) 0.043(9) 0.052(10) -0.019(8) -0.001(7) -0.007(7)
C26 0.046(9) 0.029(7) 0.059(10) 0.001(7) 0.000(7) -0.021(6)
C4 0.018(6) 0.051(9) 0.044(9) -0.020(7) -0.005(6) 0.000(6)
C52 0.028(7) 0.045(8) 0.038(8) -0.019(7) -0.013(6) -0.005(6)
C55 0.036(8) 0.034(8) 0.041(8) -0.004(6) -0.018(6) 0.011(6)
C22 0.031(7) 0.024(7) 0.031(7) -0.006(6) -0.006(6) -0.012(5)
C1 0.030(7) 0.033(7) 0.042(8) -0.006(6) -0.004(6) -0.008(6)
C20 0.017(7) 0.055(9) 0.063(10) -0.010(8) -0.003(7) -0.003(6)
C60 0.033(8) 0.064(10) 0.030(8) -0.002(7) 0.000(6) -0.014(7)
C17 0.016(6) 0.041(8) 0.027(7) 0.006(6) -0.009(5) -0.016(5)
C16 0.026(7) 0.037(8) 0.057(10) 0.020(7) -0.005(6) -0.014(6)
C61 0.026(8) 0.100(14) 0.037(9) -0.004(9) -0.001(6) -0.013(8)
C32 0.031(7) 0.025(7) 0.032(8) -0.012(6) 0.003(6) 0.002(5)
C63 0.036(8) 0.081(12) 0.029(8) -0.007(8) -0.011(6) 0.004(8)
C74 0.037(8) 0.051(9) 0.046(10) -0.027(8) 0.024(7) -0.007(7)
C25 0.053(10) 0.054(10) 0.053(10) 0.007(8) 0.006(8) -0.016(8)
C87 0.044(9) 0.047(9) 0.068(11) -0.019(9) 0.007(8) -0.014(7)
C64 0.029(8) 0.122(16) 0.041(10) -0.001(10) -0.013(7) 0.010(9)
C19 0.046(8) 0.025(7) 0.030(7) -0.006(6) 0.004(6) -0.005(6)
C21 0.022(7) 0.049(9) 0.045(9) -0.005(7) -0.007(6) 0.002(6)
C79 0.021(7) 0.030(7) 0.061(10) 0.001(7) 0.000(6) -0.005(5)
C30 0.027(7) 0.072(11) 0.041(9) 0.012(8) 0.007(6) -0.018(7)
C82 0.036(8) 0.083(12) 0.035(9) -0.006(9) 0.012(7) -0.002(8)
N13 0.025(6) 0.048(7) 0.037(7) -0.002(6) -0.012(5) 0.004(5)
C83 0.024(8) 0.083(12) 0.033(8) -0.014(8) 0.003(6) -0.011(7)
C39 0.019(7) 0.060(10) 0.056(10) -0.020(8) 0.013(6) -0.009(6)
C5 0.020(6) 0.042(8) 0.038(8) -0.011(6) -0.012(6) -0.002(6)
C38 0.036(8) 0.055(10) 0.049(10) -0.009(8) 0.017(7) -0.013(7)
N14 0.048(8) 0.061(8) 0.036(7) -0.025(6) 0.005(6) -0.003(6)
C77 0.024(7) 0.066(10) 0.016(7) 0.007(7) -0.010(5) -0.006(6)
C76 0.027(7) 0.068(11) 0.030(8) 0.005(7) -0.011(6) -0.018(7)
C78 0.035(8) 0.048(9) 0.065(11) 0.010(8) -0.004(8) -0.006(7)
C86 0.052(9) 0.048(9) 0.034(8) 0.009(7) -0.006(7) -0.009(7)
C2 0.021(7) 0.034(7) 0.053(9) 0.003(7) -0.009(6) -0.002(6)
C3 0.024(7) 0.064(10) 0.053(10) -0.001(8) -0.008(7) 0.001(7)
C75 0.024(7) 0.085(12) 0.036(9) -0.009(8) -0.005(6) -0.015(7)
C68 0.043(11) 0.119(18) 0.096(16) -0.027(14) 0.004(10) 0.003(11)
C81 0.034(8) 0.058(9) 0.022(7) -0.015(7) 0.013(6) -0.003(7)
C90 0.043(9) 0.052(10) 0.060(11) 0.006(8) 0.000(8) -0.001(7)
C15 0.048(8) 0.028(7) 0.027(7) 0.001(6) -0.007(6) -0.016(6)
C85 0.063(10) 0.031(8) 0.048(10) -0.014(7) 0.003(8) -0.012(7)
C73 0.039(9) 0.077(12) 0.041(9) 0.004(9) 0.002(7) -0.018(8)
C67 0.055(11) 0.058(11) 0.089(14) -0.024(10) 0.015(10) -0.014(9)
C88 0.072(12) 0.033(8) 0.058(11) -0.002(8) -0.005(9) 0.008(8)
C66 0.045(10) 0.085(13) 0.059(11) -0.024(10) -0.003(8) 0.025(9)
C31 0.031(7) 0.037(8) 0.038(8) 0.008(6) -0.012(6) -0.016(6)
C65 0.037(9) 0.083(13) 0.088(14) -0.007(11) 0.018(9) -0.010(9)
C59 0.014(6) 0.084(11) 0.029(8) 0.005(8) 0.004(5) -0.011(7)
C72 0.047(10) 0.074(13) 0.071(13) -0.047(11) -0.006(9) -0.014(9)
C62 0.014(7) 0.064(10) 0.081(12) 0.001(9) 0.009(7) -0.008(7)
C24 0.027(7) 0.039(8) 0.041(8) 0.004(6) 0.013(6) -0.015(6)
C84 0.050(11) 0.084(13) 0.060(11) -0.016(10) 0.004(9) -0.036(9)
N6 0.019(5) 0.021(5) 0.031(6) -0.003(4) -0.003(4) -0.004(4)
N10 0.015(5) 0.032(6) 0.032(6) -0.001(5) -0.009(4) -0.009(4)
N12 0.033(6) 0.052(7) 0.021(6) 0.000(5) -0.007(5) -0.013(5)
C46 0.034(8) 0.061(9) 0.016(7) 0.002(6) 0.001(6) 0.003(7)
N5 0.018(5) 0.030(6) 0.032(6) 0.006(5) -0.002(4) -0.011(4)
N8 0.034(6) 0.031(6) 0.046(8) 0.005(6) 0.009(5) -0.011(5)
N7 0.016(5) 0.033(6) 0.037(6) 0.006(5) -0.007(4) -0.008(4)
N11 0.023(5) 0.045(7) 0.021(6) -0.004(5) -0.009(4) -0.014(5)
C57 0.020(6) 0.042(8) 0.021(7) 0.009(6) -0.003(5) -0.007(5)
C6 0.019(6) 0.035(7) 0.050(9) 0.002(7) -0.010(6) 0.009(5)
C51 0.012(6) 0.042(8) 0.037(8) -0.006(6) 0.010(5) -0.004(5)
C11 0.038(7) 0.023(6) 0.026(7) -0.006(5) -0.006(6) -0.011(5)
C8 0.020(7) 0.046(8) 0.049(9) 0.012(7) -0.012(6) -0.009(6)
C58 0.006(6) 0.055(9) 0.048(9) 0.010(7) -0.008(6) -0.001(5)
C33 0.006(5) 0.041(7) 0.038(8) 0.004(6) -0.005(5) -0.002(5)
C50 0.019(6) 0.046(8) 0.035(8) 0.002(6) -0.005(5) -0.018(6)
C10 0.016(6) 0.038(8) 0.047(9) 0.000(7) -0.013(6) 0.006(5)
C48 0.020(7) 0.091(12) 0.020(7) -0.016(7) 0.003(5) -0.016(7)
C7 0.030(7) 0.049(9) 0.034(8) -0.007(7) 0.002(6) -0.016(6)
C18 0.013(6) 0.044(8) 0.049(9) 0.010(7) -0.013(6) -0.016(6)
C49 0.028(8) 0.056(10) 0.050(9) -0.030(8) 0.010(6) -0.029(7)
C69 0.035(8) 0.088(13) 0.038(9) -0.027(9) 0.009(7) -0.024(8)
C47 0.036(8) 0.039(8) 0.040(8) -0.009(7) -0.001(6) -0.017(6)
C29 0.025(7) 0.039(8) 0.039(8) 0.003(6) 0.005(6) -0.010(6)
C9 0.058(10) 0.031(8) 0.045(9) 0.011(7) -0.023(7) -0.015(7)
C41 0.033(8) 0.032(8) 0.072(12) -0.014(8) -0.006(7) 0.014(6)
C23 0.058(10) 0.055(10) 0.063(11) 0.003(8) -0.021(8) -0.036(8)
C45 0.027(8) 0.057(10) 0.077(13) 0.011(9) 0.015(8) -0.003(7)
C70 0.122(15) 0.023(8) 0.052(10) -0.022(7) 0.065(10) -0.033(9)
C27 0.092(13) 0.057(11) 0.048(10) 0.008(8) 0.017(9) -0.045(10)
C42 0.20(3) 0.065(13) 0.033(10) 0.015(9) 0.016(13) 0.074(15)
C71 0.085(14) 0.048(11) 0.074(14) -0.011(10) 0.010(11) -0.014(9)
C89 0.052(11) 0.056(11) 0.091(15) 0.002(11) -0.002(10) 0.002(9)
C44 0.088(15) 0.086(15) 0.085(16) 0.019(12) 0.008(12) 0.038(12)
C43 0.069(14) 0.124(19) 0.107(19) 0.014(16) 0.011(12) 0.055(13)

loop_
_atom_type_symbol
_atom_type_description
_atom_type_scat_dispersion_real
_atom_type_scat_dispersion_imag
_atom_type_scat_source
C C 0.0033 0.0016 'International Tables Vol C Tables 4.2.6.8 and 6.1.1.4'
H H 0.0000 0.0000 'International Tables Vol C Tables 4.2.6.8 and 6.1.1.4'
N N 0.0061 0.0033 'International Tables Vol C Tables 4.2.6.8 and 6.1.1.4'
F F 0.0171 0.0103 'International Tables Vol C Tables 4.2.6.8 and 6.1.1.4'
S S 0.1246 0.1234 'International Tables Vol C Tables 4.2.6.8 and 6.1.1.4'
Ir Ir -1.4442 7.9887 'International Tables Vol C Tables 4.2.6.8 and 6.1.1.4'
O O 0.0106 0.0060 'International Tables Vol C Tables 4.2.6.8 and 6.1.1.4'
Cl Cl 0.1484 0.1585 'International Tables Vol C Tables 4.2.6.8 and 6.1.1.4'

loop_
_geom_angle_atom_site_label_1
_geom_angle_atom_site_label_2
_geom_angle_atom_site_label_3
_geom_angle
C11 Ir1 C12 88.5(5)
C11 Ir1 N1 94.9(5)
C12 Ir1 N1 80.5(5)
C11 Ir1 N2 80.3(4)
C12 Ir1 N2 93.6(5)
N1 Ir1 N2 172.5(4)
C11 Ir1 N5 91.5(4)
C12 Ir1 N5 176.4(5)
N1 Ir1 N5 103.1(4)
N2 Ir1 N5 82.9(4)
C11 Ir1 N4 165.4(4)
C12 Ir1 N4 106.1(4)
N1 Ir1 N4 88.2(4)
N2 Ir1 N4 97.8(4)
N5 Ir1 N4 73.9(4)
C46 Ir2 C35 88.4(5)
C46 Ir2 N9 81.8(5)
C35 Ir2 N9 96.7(5)
C46 Ir2 N8 94.0(5)
C35 Ir2 N8 81.1(5)
N9 Ir2 N8 175.3(4)
C46 Ir2 N7 177.0(5)
C35 Ir2 N7 89.9(4)
N9 Ir2 N7 95.9(4)
N8 Ir2 N7 88.2(4)
C46 Ir2 N10 88.9(4)
C35 Ir2 N10 177.1(4)
N9 Ir2 N10 84.0(4)
N8 Ir2 N10 98.0(4)
N7 Ir2 N10 92.8(4)
C80 Ir3 C69 89.7(5)
C80 Ir3 N16 79.7(5)
C69 Ir3 N16 91.4(6)
C80 Ir3 N15 98.9(5)
C69 Ir3 N15 81.9(7)
N16 Ir3 N15 173.1(5)
C80 Ir3 N11 93.7(5)
C69 Ir3 N11 176.0(5)
N16 Ir3 N11 87.0(4)
N15 Ir3 N11 99.8(5)
C80 Ir3 N13 167.8(5)
C69 Ir3 N13 102.3(5)
N16 Ir3 N13 97.6(4)
N15 Ir3 N13 85.2(5)
N11 Ir3 N13 74.2(4)
C1 N2 C5 120.0(11)
C1 N2 Ir1 125.1(8)
C5 N2 Ir1 114.8(8)
C13 C12 C17 119.4(12)
C13 C12 Ir1 127.9(10)
C17 C12 Ir1 112.4(10)
C56 N9 C52 116.8(10)
C56 N9 Ir2 126.5(8)
C52 N9 Ir2 116.6(8)
C24 N3 C29 118.3(12)
C55 C56 N9 123.3(11)
C22 N1 C18 118.3(11)
C22 N1 Ir1 125.7(8)
C18 N1 Ir1 115.9(8)
C90 N16 C86 122.2(14)
C90 N16 Ir3 122.3(11)
C86 N16 Ir3 115.2(9)
C85 C80 C81 119.3(13)
C85 C80 Ir3 115.0(10)
C81 C80 Ir3 125.7(10)
C75 N15 C79 124.1(14)
C75 N15 Ir3 114.7(11)
C79 N15 Ir3 121.1(11)
C55 C54 C53 119.6(13)
C32 N4 C29 117.8(11)
C32 N4 Ir1 115.6(8)
C29 N4 Ir1 126.2(9)
C36 C35 C40 118.0(12)
C36 C35 Ir2 129.2(10)
C40 C35 Ir2 112.8(10)
C39 C40 C35 120.9(13)
C39 C40 C41 124.3(13)
C35 C40 C41 114.7(12)
C37 C36 C35 122.7(13)
C14 C13 C12 120.9(13)
C13 C14 C15 121.4(12)
C36 C37 C38 120.3(15)
C25 C26 C28 119.9(13)
C25 C26 C27 124.9(13)
C28 C26 C27 115.1(12)
C3 C4 C5 118.3(14)
C52 C53 C54 119.6(13)
C53 C52 N9 121.1(12)
C53 C52 C51 125.8(12)
N9 C52 C51 112.4(11)
C54 C55 C56 119.2(12)
N1 C22 C21 122.9(12)
N2 C1 C2 122.9(13)
C21 C20 C19 118.7(13)
C59 C60 C61 117.1(14)
C18 C17 C12 116.9(11)
C18 C17 C16 126.5(11)
C12 C17 C16 116.2(12)
C15 C16 C17 123.1(12)
C30 C28 C29 120.0(12)
C30 C28 C26 129.3(12)
C29 C28 C26 110.7(11)
C60 C61 C62 120.4(14)
N4 C32 C31 125.9(12)
N4 C32 N6 115.1(11)
C31 C32 N6 119.0(11)
N14 C63 N13 115.5(13)
N14 C63 C62 123.3(14)
N13 C63 C62 121.2(14)
C73 C74 C75 122.2(15)
C73 C74 C69 118.8(14)
C75 C74 C69 118.8(13)
C26 C25 C24 122.3(14)
C88 C87 C86 120.5(15)
C66 C64 C62 115.8(16)
C66 C64 C65 119.3(16)
C62 C64 C65 124.7(17)
C18 C19 C20 120.5(13)
C22 C21 C20 119.5(13)
C78 C79 N15 116.3(14)
C28 C30 C31 123.2(14)
C81 C82 C83 120.5(15)
C59 N13 C63 116.6(11)
C59 N13 Ir3 115.6(8)
C63 N13 Ir3 127.6(9)
C84 C83 C82 120.9(14)
C40 C39 C38 118.5(14)
N2 C5 C4 119.4(12)
N2 C5 C6 114.6(11)
C4 C5 C6 126.0(13)
C37 C38 C39 119.6(14)
C67 N14 C63 116.3(14)
C78 C77 C76 122.1(13)
C77 C76 C75 117.5(13)
C77 C78 C79 121.7(15)
N16 C86 C87 117.3(13)
N16 C86 C85 114.1(13)
C87 C86 C85 128.5(14)
C3 C2 C1 117.2(13)
C2 C3 C4 122.2(13)
N15 C75 C74 114.8(14)
N15 C75 C76 118.1(15)
C74 C75 C76 127.1(14)
C82 C81 C80 118.8(14)
N16 C90 C89 121.4(16)
C16 C15 C14 118.7(12)
C80 C85 C84 120.7(15)
C80 C85 C86 115.6(13)
C84 C85 C86 123.6(15)
C72 C73 C74 118.3(15)
N14 C67 C66 125.8(16)
N14 C67 C68 115.1(15)
C66 C67 C68 119.1(15)
C87 C88 C89 119.3(16)
C64 C66 C67 119.2(16)
C30 C31 C32 115.1(12)
C60 C59 N13 126.3(13)
C60 C59 N12 119.7(14)
N13 C59 N12 114.0(11)
C73 C72 C71 120.7(15)
C63 C62 C64 119.4(16)
C63 C62 C61 118.3(14)
C64 C62 C61 122.3(14)
N3 C24 C25 122.2(14)
N3 C24 C23 118.6(12)
C25 C24 C23 119.2(12)
C83 C84 C85 119.8(17)
O9 S3 O7 115.8(5)
O9 S3 O8 114.3(5)
O7 S3 O8 114.5(5)
O9 S3 C3A 101.9(5)
O7 S3 C3A 104.1(5)
O8 S3 C3A 103.8(5)
F8 C3A F9 108.0(9)
F8 C3A F7 106.2(9)
F9 C3A F7 106.1(9)
F8 C3A S3 113.5(8)
F9 C3A S3 111.6(8)
F7 C3A S3 110.9(8)
C33 N6 N5 108.8(9)
C33 N6 C32 133.3(11)
N5 N6 C32 117.9(9)
C58 N10 C57 101.7(10)
C58 N10 Ir2 131.0(8)
C57 N10 Ir2 124.7(8)
C58 N12 N11 107.4(10)
C58 N12 C59 132.6(11)
N11 N12 C59 120.0(11)
C47 C46 C51 115.6(13)
C47 C46 Ir2 131.4(11)
C51 C46 Ir2 112.8(9)
C34 N5 N6 104.1(9)
C34 N5 Ir1 137.3(8)
N6 N5 Ir1 114.8(6)
C45 N8 C41 120.5(13)
C45 N8 Ir2 124.5(10)
C41 N8 Ir2 115.0(10)
C33 N7 C34 103.4(9)
C33 N7 Ir2 131.5(8)
C34 N7 Ir2 124.2(8)
C57 N11 N12 104.2(10)
C57 N11 Ir3 139.5(8)
N12 N11 Ir3 114.8(8)
N11 C57 N10 115.7(11)
C7 C6 C11 122.6(12)
C7 C6 C5 123.5(12)
C11 C6 C5 113.9(12)
C50 C51 C46 121.1(11)
C50 C51 C52 122.3(12)
C46 C51 C52 116.4(11)
N5 C34 N7 113.3(10)
C6 C11 C10 115.4(11)
C6 C11 Ir1 116.1(9)
C10 C11 Ir1 128.3(9)
C7 C8 C9 119.7(13)
N10 C58 N12 110.8(11)
N7 C33 N6 110.4(11)
C49 C50 C51 119.2(13)
C9 C10 C11 121.4(12)
C47 C48 C49 117.4(13)
C8 C7 C6 120.5(13)
C19 C18 N1 120.1(13)
C19 C18 C17 126.0(11)
N1 C18 C17 113.8(10)
C50 C49 C48 120.6(12)
C70 C69 C74 123.4(14)
C70 C69 Ir3 126.7(12)
C74 C69 Ir3 109.3(12)
C46 C47 C48 126.1(14)
N3 C29 N4 115.7(11)
N3 C29 C28 126.5(11)
N4 C29 C28 117.7(11)
C10 C9 C8 120.0(13)
N8 C41 C42 118.7(15)
N8 C41 C40 116.3(12)
C42 C41 C40 124.9(14)
N8 C45 C44 127.6(17)
C71 C70 C69 112.7(17)
C43 C42 C41 122.5(19)
C70 C71 C72 125.8(16)
C90 C89 C88 119.0(16)
C45 C44 C43 109.3(18)
O5 S2 O6 111.9(8)
O5 S2 O4 113.8(7)
O6 S2 O4 112.5(8)
O5 S2 C2A 100.7(9)
O6 S2 C2A 111.8(12)
O4 S2 C2A 105.4(9)
C42 C43 C44 120.5(19)
F4 C2A F6 113.7(17)
F4 C2A F5 110.6(16)
F6 C2A F5 113.8(17)
F4 C2A S2 109(2)
F6 C2A S2 101(2)
F5 C2A S2 108(2)
C3S C4S Cl4S 109.8(13)
C4S C3S Cl3S 107.3(13)
C2S C1S Cl1S 108(2)
C1S C2S Cl2S 109.1(19)
O3 S1 O1 115.0(9)
O3 S1 O2 115.1(8)
O1 S1 O2 112.2(7)
O3 S1 C1A 103.9(12)
O1 S1 C1A 101.3(10)
O2 S1 C1A 107.6(8)
F1 C1A F2 110.0(15)
F1 C1A F3 109.2(13)
F2 C1A F3 111.0(15)
F1 C1A S1 119.6(16)
F2 C1A S1 92(2)
F3 C1A S1 114.0(14)

loop_
_geom_bond_atom_site_label_1
_geom_bond_atom_site_label_2
_geom_bond_distance
Ir1 C11 1.969(12)
Ir1 C12 2.029(13)
Ir1 N1 2.038(10)
Ir1 N2 2.059(9)
Ir1 N5 2.130(10)
Ir1 N4 2.242(10)
Ir2 C46 1.993(14)
Ir2 C35 2.019(12)
Ir2 N9 2.032(9)
Ir2 N8 2.046(11)
Ir2 N7 2.160(9)
Ir2 N10 2.174(10)
Ir3 C80 2.014(13)
Ir3 C69 2.021(15)
Ir3 N16 2.064(12)
Ir3 N15 2.089(14)
Ir3 N11 2.151(10)
Ir3 N13 2.211(11)
N2 C1 1.325(16)
N2 C5 1.370(16)
C12 C13 1.397(19)
C12 C17 1.425(17)
N9 C56 1.355(15)
N9 C52 1.385(15)
N3 C24 1.281(15)
N3 C29 1.353(16)
C56 C55 1.355(17)
N1 C22 1.335(15)
N1 C18 1.373(15)
N16 C90 1.315(18)
N16 C86 1.348(18)
C80 C85 1.37(2)
C80 C81 1.424(19)
N15 C75 1.315(18)
N15 C79 1.378(18)
C54 C55 1.332(18)
C54 C53 1.404(18)
N4 C32 1.323(15)
N4 C29 1.377(15)
C35 C36 1.373(18)
C35 C40 1.415(18)
C40 C39 1.397(19)
C40 C41 1.47(2)
C36 C37 1.356(19)
C13 C14 1.352(18)
C14 C15 1.393(18)
C37 C38 1.39(2)
C26 C25 1.35(2)
C26 C28 1.470(17)
C26 C27 1.54(2)
C4 C3 1.38(2)
C4 C5 1.394(17)
C53 C52 1.334(18)
C52 C51 1.463(17)
C22 C21 1.351(17)
C1 C2 1.376(17)
C20 C21 1.362(18)
C20 C19 1.376(18)
C60 C59 1.360(18)
C60 C61 1.392(19)
C17 C18 1.423(18)
C17 C16 1.431(18)
C16 C15 1.343(18)
C28 C30 1.318(18)
C28 C29 1.454(17)
C61 C62 1.43(2)
C32 C31 1.400(18)
C32 N6 1.403(15)
C63 N14 1.330(18)
C63 N13 1.395(18)
C63 C62 1.40(2)
C74 C73 1.42(2)
C74 C75 1.44(2)
C74 C69 1.45(2)
C25 C24 1.39(2)
C87 C88 1.34(2)
C87 C86 1.40(2)
C64 C66 1.36(2)
C64 C62 1.42(2)
C64 C65 1.46(2)
C19 C18 1.361(17)
C79 C78 1.37(2)
C30 C31 1.351(18)
C82 C81 1.384(18)
C82 C83 1.39(2)
N13 C59 1.365(18)
C83 C84 1.36(2)
C39 C38 1.42(2)
C5 C6 1.453(17)
N14 C67 1.288(19)
C77 C78 1.328(19)
C77 C76 1.357(19)
C76 C75 1.44(2)
C86 C85 1.47(2)
C2 C3 1.356(19)
C68 C67 1.58(2)
C90 C89 1.34(2)
C85 C84 1.40(2)
C73 C72 1.36(2)
C67 C66 1.42(2)
C88 C89 1.38(2)
C59 N12 1.384(16)
C72 C71 1.41(3)
C24 C23 1.489(19)
O9 S3 1.449(8)
S3 O7 1.449(8)
S3 O8 1.450(8)
S3 C3A 1.788(14)
F9 C3A 1.329(11)
F8 C3A 1.325(11)
F7 C3A 1.367(11)
N6 C33 1.340(14)
N6 N5 1.378(13)
N10 C58 1.325(15)
N10 C57 1.339(15)
N12 C58 1.332(17)
N12 N11 1.353(13)
C46 C47 1.347(18)
C46 C51 1.455(19)
N5 C34 1.298(14)
N8 C45 1.298(19)
N8 C41 1.314(18)
N7 C33 1.319(15)
N7 C34 1.388(14)
N11 C57 1.271(15)
C6 C7 1.372(18)
C6 C11 1.419(17)
C51 C50 1.401(16)
C11 C10 1.445(17)
C8 C7 1.354(18)
C8 C9 1.432(19)
C50 C49 1.377(19)
C10 C9 1.352(19)
C48 C47 1.365(17)
C48 C49 1.43(2)
C69 C70 1.42(2)
C41 C42 1.40(2)
C45 C44 1.41(2)
C70 C71 1.39(2)
C42 C43 1.30(3)
C44 C43 1.52(3)
S2 O5 1.421(10)
S2 O6 1.436(14)
S2 O4 1.436(11)
S2 C2A 1.835(19)
F5 C2A 1.25(2)
C2A F4 1.24(2)
C2A F6 1.24(2)
Cl3S C3S 1.853(17)
Cl4S C4S 1.874(16)
Cl1S C1S 1.78(2)
C4S C3S 1.507(16)
Cl2S C2S 1.81(2)
C1S C2S 1.537(18)
S1 O3 1.393(12)
S1 O1 1.409(11)
S1 O2 1.414(9)
S1 C1A 1.754(18)
F1 C1A 1.322(13)
F2 C1A 1.324(13)
C1A F3 1.331(13)

loop_
_platon_squeeze_void_nr
_platon_squeeze_void_average_x
_platon_squeeze_void_average_y
_platon_squeeze_void_average_z
_platon_squeeze_void_volume
_platon_squeeze_void_count_electrons
_platon_squeeze_void_content
1 -0.095 0.500 0.500 1425 585 ' '
2 0.150 0.997 0.022 13 2 ' '
3 0.285 0.255 0.820 33 13 ' '
4 0.715 0.745 0.180 33 11 ' '
5 0.849 0.003 0.978 13 3 ' '
